data_2006810
loop_
_publ_author_name
'Lalancette, Roger A.'
'Brunskill, Andrew P. J.'
'Thompson, Hugh W.'

_publ_section_title
;
 (+-)-2,3-Dihydro-3-oxo-1<i>H</i>-indenecarboxylic Acid:
 Hydrogen-Bonding Patterns in a \g-Keto Acid and its Monohydrate
;
_journal_issue 12
_journal_name_full 'Acta Crystallographica Section C'
_journal_page_first 1838
_journal_page_last 1842
_journal_paper_doi 10.1107/S0108270197009608
_journal_volume 53
_journal_year 1997
_chemical_formula_analytical 'C10 H8 O3'
_chemical_formula_moiety 'C10 H8 O3'
_chemical_formula_structural 'C10 H8 O3'
_chemical_formula_sum 'C10 H8 O3'
_chemical_formula_weight 176.16
_chemical_melting_point 386
_chemical_name_common
;
(+\-)-3-Oxoindanecarboxylic Acid
;
_chemical_name_systematic
;
(+\-)-2,3-Dihydro-3-oxo-1H-indenecarboxylic Acid
;
_space_group_IT_number 14
_symmetry_cell_setting monoclinic
_symmetry_space_group_name_Hall '-P 2ybc'
_symmetry_space_group_name_H-M 'P 1 21/c 1'
_audit_creation_method SHELXL
_cell_angle_alpha 90.00
_cell_angle_beta 116.040(10)
_cell_angle_gamma 90.00
_cell_formula_units_Z 4
_cell_length_a 8.1510(10)
_cell_length_b 13.426(2)
_cell_length_c 8.344(2)
_cell_measurement_reflns_used 39
_cell_measurement_temperature 293(2)
_cell_measurement_theta_max 14.56
_cell_measurement_theta_min 6.02
_cell_volume 820.4(3)
_computing_cell_refinement XSCANS
_computing_data_collection 'XSCANS (Fait, 1991)'
_computing_data_reduction XSCANS
_computing_molecular_graphics SHELXTL
_computing_publication_material SHELXTL
_computing_structure_refinement SHELXTL
_computing_structure_solution SHELXTL
_diffrn_ambient_temperature 293(2)
_diffrn_measurement_device 'Siemens P4'
_diffrn_measurement_method '2\q/\q scans'
_diffrn_radiation_monochromator graphite
_diffrn_radiation_source 'normal-focus sealed tube'
_diffrn_radiation_type MoK\a
_diffrn_radiation_wavelength 0.71073
_diffrn_reflns_av_R_equivalents 0.062
_diffrn_reflns_av_sigmaI/netI 0.077
_diffrn_reflns_limit_h_max 9
_diffrn_reflns_limit_h_min -9
_diffrn_reflns_limit_k_max 15
_diffrn_reflns_limit_k_min -15
_diffrn_reflns_limit_l_max 9
_diffrn_reflns_limit_l_min -9
_diffrn_reflns_number 2891
_diffrn_reflns_theta_max 25.00
_diffrn_reflns_theta_min 2.78
_diffrn_standards_decay_% 0.19
_diffrn_standards_interval_count 97
_diffrn_standards_number 3
_exptl_absorpt_coefficient_mu 0.11
_exptl_absorpt_correction_type none
_exptl_crystal_colour colorless
_exptl_crystal_density_diffrn 1.426
_exptl_crystal_density_meas 1.420(10)
_exptl_crystal_density_method 'flotation in cyclohexane/CCl~4~'
_exptl_crystal_description 'triangular prism'
_exptl_crystal_F_000 368
_exptl_crystal_size_max 0.40
_exptl_crystal_size_mid 0.35
_exptl_crystal_size_min 0.30
_refine_diff_density_max 0.203
_refine_diff_density_min -0.205
_refine_ls_extinction_coef 0.011(6)
_refine_ls_extinction_method 'SHELXTL (Sheldrick, 1994)'
_refine_ls_goodness_of_fit_all 1.03
_refine_ls_goodness_of_fit_obs 1.12
_refine_ls_hydrogen_treatment 'H atoms: see text'
_refine_ls_matrix_type full
_refine_ls_number_parameters 125
_refine_ls_number_reflns 1432
_refine_ls_number_restraints 0
_refine_ls_restrained_S_all 1.03
_refine_ls_restrained_S_obs 1.12
_refine_ls_R_factor_all 0.098
_refine_ls_R_factor_obs .056
_refine_ls_shift/esd_max 0.00
_refine_ls_shift/esd_mean 0.00
_refine_ls_structure_factor_coef Fsqd
_refine_ls_weighting_details 'w = 1/[\s^2^(Fo^2^)+(0.0666P)^2^] where P=(Fo^2^+2Fc^2^)/3'
_refine_ls_weighting_scheme calc
_refine_ls_wR_factor_all 0.147
_refine_ls_wR_factor_obs .124
_reflns_number_observed 893
_reflns_number_total 1432
_reflns_observed_criterion >2sigma(I)
_cod_data_source_file fg1331.cif
_cod_data_source_block I
_cod_depositor_comments
;
The following automatic conversions were performed:
'_symmetry_cell_setting' value 'Monoclinic' changed to 'monoclinic'
according to '/home/saulius/struct/CIF-dictionaries/cif_core.dic'
dictionary named 'cif_core.dic' version 2.4.1 from
2010-06-29.

'_geom_bond_publ_flag' value 'Y' changed to 'y' according to
'/home/saulius/struct/CIF-dictionaries/cif_core.dic' dictionary named
'cif_core.dic' version 2.4.1 from 2010-06-29 (3 times).

Automatic conversion script
Id: cif_fix_enum 1527 2010-12-29 10:47:43Z saulius 

The following automatic conversions were performed:

'_chemical_melting_point' value '386K' was changed to '386' - the
value should be numeric and without a unit designator.

Automatic conversion script
Id: cif_fix_values 1646 2011-03-28 12:23:43Z adriana 

The following automatic conversions were performed:

'_chemical_melting_point' value '386K' was changed to '386' - the
value should be numeric and without a unit
designator.

'_symmetry_cell_setting' value 'Monoclinic' changed to
'monoclinic' according to
/home/saulius/struct/CIF-dictionaries/cif_core.dic dictionary named
'cif_core.dic' version 2.4.1 from 2010-06-29.

'_geom_bond_publ_flag'
value 'Y' changed to 'y' according to
/home/saulius/struct/CIF-dictionaries/cif_core.dic dictionary named
'cif_core.dic' version 2.4.1 from 2010-06-29 (3
times).

'_geom_angle_publ_flag' value 'Y' changed to 'y' according
to /home/saulius/struct/CIF-dictionaries/cif_core.dic dictionary
named 'cif_core.dic' version 2.4.1 from 2010-06-29 (4
times).

'_geom_angle_publ_flag' value 'N' changed to 'n' according
to /home/saulius/struct/CIF-dictionaries/cif_core.dic dictionary
named 'cif_core.dic' version 2.4.1 from
2010-06-29.

'_geom_torsion_publ_flag' value 'Y' changed to 'y'
according to /home/saulius/struct/CIF-dictionaries/cif_core.dic
dictionary named 'cif_core.dic' version 2.4.1 from 2010-06-29 (2
times).

Automatic conversion script
Id: cif_fix_values 1715 2011-07-08 13:25:40Z adriana 

The following automatic conversions were performed:

'_refine_ls_weighting_scheme' value 'calc w =
1/[\s^2^(Fo^2^)+(0.0666P)^2^] where P=(Fo^2^+2Fc^2^)/3' was changed
to 'calc'. New tag '_refine_ls_weighting_details' was created. The
value of the new tag was set to 'w = 1/[\s^2^(Fo^2^)+(0.0666P)^2^]
where P=(Fo^2^+2Fc^2^)/3'.

Automatic conversion script
Id: cif_fix_values 3143 2015-03-26 13:38:13Z robertas 
;
_cod_original_sg_symbol_H-M 'P 21/c'
_cod_database_code 2006810

loop_
_symmetry_equiv_pos_as_xyz
'x, y, z'
'-x, y+1/2, -z+1/2'
'-x, -y, -z'
'x, -y-1/2, z-1/2'

loop_
_atom_site_aniso_label
_atom_site_aniso_U_11
_atom_site_aniso_U_22
_atom_site_aniso_U_33
_atom_site_aniso_U_12
_atom_site_aniso_U_13
_atom_site_aniso_U_23
O1 .0654(14) .0354(12) .078(2) .0127(10) .0215(12) .0048(11)
O2 .087(2) .0363(11) .0540(15) -.0033(11) .0133(12) .0069(10)
O3 .070(2) .0466(12) .059(2) -.0211(11) -.0045(13) .0074(10)
C1 .046(2) .0375(15) .040(2) -.0012(12) .0149(14) .0027(12)
C2 .044(2) .041(2) .046(2) .0030(13) .0108(14) .0108(14)
C3 .045(2) .0320(15) .052(2) .0005(13) .0196(15) .0067(13)
C3a .042(2) .0310(13) .039(2) -.0018(12) .0133(13) .0027(12)
C4 .056(2) .039(2) .049(2) -.0066(14) .020(2) -.0027(13)
C5 .051(2) .058(2) .043(2) -.011(2) .0074(15) -.001(2)
C6 .045(2) .063(2) .053(2) .005(2) .009(2) .014(2)
C7 .046(2) .0401(15) .055(2) .0062(13) .017(2) .0047(14)
C7a .039(2) .0349(15) .038(2) -.0013(12) .0136(13) .0035(11)
C8 .047(2) .040(2) .043(2) .0001(13) .015(2) -.0012(14)

loop_
_atom_site_label
_atom_site_fract_x
_atom_site_fract_y
_atom_site_fract_z
_atom_site_U_iso_or_equiv
_atom_site_thermal_displace_type
_atom_site_calc_flag
_atom_site_refinement_flags
_atom_site_occupancy
_atom_site_disorder_group
_atom_site_type_symbol
O1 .8274(3) .43722(14) .5143(3) .0630(7) Uani d . 1 . O
O2 .7707(3) .84900(14) .5533(3) .0654(7) Uani d . 1 . O
O3 .9508(3) .7892(2) .8191(3) .0703(8) Uani d . 1 . O
C1 .7264(4) .6812(2) .6298(4) .0423(8) Uani d . 1 . C
C2 .8621(4) .5934(2) .6713(4) .0468(8) Uani d . 1 . C
C3 .7709(4) .5207(2) .5213(4) .0437(8) Uani d . 1 . C
C3a .6065(3) .5666(2) .3863(4) .0391(7) Uani d . 1 . C
C4 .4851(4) .5277(2) .2225(4) .0489(8) Uani d . 1 . C
C5 .3359(4) .5838(2) .1176(4) .0557(9) Uani d . 1 . C
C6 .3106(4) .6768(2) .1733(4) .0580(9) Uani d . 1 . C
C7 .4304(4) .7157(2) .3352(4) .0489(8) Uani d . 1 . C
C7a .5812(3) .6594(2) .4440(4) .0386(7) Uani d . 1 . C
C8 .8163(4) .7820(2) .6577(4) .0451(8) Uani d . 1 . C
H3 1.020(5) .855(3) .858(5) .080 Uiso d . 1 . H
H1 .6693 .6761 .7113 .049(8) Uiso calc R 1 . H
H2A .9771 .6161 .6759 .055(6) Uiso calc R 1 . H
H2B .8854 .5630 .7848 .055(6) Uiso calc R 1 . H
H4 .5045 .4654 .1852 .076(5) Uiso calc R 1 . H
H5 .2514 .5591 .0083 .076(5) Uiso calc R 1 . H
H6 .2097 .7143 .0994 .076(5) Uiso calc R 1 . H
H7 .4108 .7784 .3710 .076(5) Uiso calc R 1 . H

loop_
_atom_type_symbol
_atom_type_description
_atom_type_scat_dispersion_real
_atom_type_scat_dispersion_imag
_atom_type_scat_source
C C 0.0033 0.0016 'International Tables Vol C Tables 4.2.6.8 and 6.1.1.4'
H H 0.0000 0.0000 'International Tables Vol C Tables 4.2.6.8 and 6.1.1.4'
O O 0.0106 0.0060 'International Tables Vol C Tables 4.2.6.8 and 6.1.1.4'

loop_
_geom_angle_atom_site_label_1
_geom_angle_atom_site_label_2
_geom_angle_atom_site_label_3
_geom_angle
_geom_angle_publ_flag
C8 C1 C7a 116.2(2) ?
C8 C1 C2 113.4(2) ?
C7a C1 C2 104.1(2) ?
C3 C2 C1 105.3(2) ?
O1 C3 C3a 126.1(3) y
O1 C3 C2 125.2(3) y
C3a C3 C2 108.7(2) ?
C7a C3a C4 122.0(2) ?
C7a C3a C3 109.8(2) ?
C4 C3a C3 128.2(2) ?
C5 C4 C3a 118.1(3) ?
C4 C5 C6 120.3(3) ?
C7 C6 C5 121.9(3) ?
C6 C7 C7a 118.6(3) ?
C3a C7a C7 119.2(3) ?
C3a C7a C1 111.2(2) ?
C7 C7a C1 129.5(3) ?
O2 C8 O3 123.0(3) ?
O2 C8 C1 126.2(3) y
O3 C8 C1 110.7(2) y
C8 O3 H3 119(2) n

loop_
_geom_bond_atom_site_label_1
_geom_bond_atom_site_label_2
_geom_bond_site_symmetry_2
_geom_bond_distance
_geom_bond_publ_flag
O1 C3 . 1.222(3) y
O2 C8 . 1.192(3) y
O3 C8 . 1.315(3) y
C1 C8 . 1.508(4) ?
C1 C7a . 1.510(4) ?
C1 C2 . 1.548(4) ?
C2 C3 . 1.502(4) ?
C3 C3a . 1.456(4) ?
C3a C7a . 1.383(4) ?
C3a C4 . 1.390(4) ?
C4 C5 . 1.370(4) ?
C5 C6 . 1.379(4) ?
C6 C7 . 1.375(4) ?
C7 C7a . 1.388(4) ?

loop_
_geom_torsion_atom_site_label_1
_geom_torsion_atom_site_label_2
_geom_torsion_atom_site_label_3
_geom_torsion_atom_site_label_4
_geom_torsion
_geom_torsion_publ_flag
C8 C1 C2 C3 -136.0(3) ?
C7a C1 C2 C3 -8.8(3) ?
C1 C2 C3 O1 -172.7(3) ?
C1 C2 C3 C3a 7.9(3) ?
O1 C3 C3a C7a 176.9(3) ?
C2 C3 C3a C7a -3.7(3) ?
O1 C3 C3a C4 -2.1(5) ?
C2 C3 C3a C4 177.2(3) ?
C7a C3a C4 C5 -0.4(4) ?
C3 C3a C4 C5 178.5(3) ?
C3a C4 C5 C6 1.1(5) ?
C4 C5 C6 C7 -1.1(5) ?
C5 C6 C7 C7a 0.4(5) ?
C4 C3a C7a C7 -0.2(4) ?
C3 C3a C7a C7 -179.4(3) ?
C4 C3a C7a C1 176.8(3) ?
C3 C3a C7a C1 -2.3(3) ?
C6 C7 C7a C3a 0.3(4) ?
C6 C7 C7a C1 -176.2(3) ?
C8 C1 C7a C3a 132.5(3) ?
C2 C1 C7a C3a 7.1(3) ?
C8 C1 C7a C7 -50.8(4) y
C2 C1 C7a C7 -176.2(3) ?
C7a C1 C8 O2 8.5(5) y
C2 C1 C8 O2 129.0(3) ?
C7a C1 C8 O3 -174.4(3) ?
C2 C1 C8 O3 -53.8(3) ?

loop_
_cod_related_entry_id
_cod_related_entry_database
_cod_related_entry_code
1 ChemSpider 90183
